data_4122695
loop_
_publ_author_name
'Bian, Zhiguo'
'Marvin, Christopher C.'
'Pettersson, Martin'
'Martin, Stephen F.'

_publ_section_title
;
 Enantioselective Total Syntheses of Citrinadins A and B. Stereochemical
 Revision of Their Assigned Structures.
;
_journal_issue 40
_journal_name_full 'Journal of the American Chemical Society'
_journal_page_first 14184
_journal_paper_doi 10.1021/ja5074646
_journal_volume 136
_journal_year 2014
_chemical_formula_sum 'C35 H30 N O7 Si'
_chemical_formula_weight 604.69
_chemical_name_systematic
;
 ?
;
_space_group_IT_number 2
_symmetry_space_group_name_Hall '-P 1'
_symmetry_space_group_name_H-M 'P -1'
_atom_sites_solution_hydrogens geom
_atom_sites_solution_primary direct
_atom_sites_solution_secondary difmap
_audit_creation_method SHELXL-97
_cell_angle_alpha 74.475(5)
_cell_angle_beta 89.769(5)
_cell_angle_gamma 80.187(5)
_cell_formula_units_Z 2
_cell_length_a 9.149(5)
_cell_length_b 12.298(5)
_cell_length_c 19.169(5)
_cell_measurement_temperature 100(2)
_cell_volume 2045.7(15)
_computing_structure_refinement 'SHELXL-97 (Sheldrick, 1997)'
_diffrn_ambient_temperature 100(2)
_diffrn_measured_fraction_theta_full 0.820
_diffrn_measured_fraction_theta_max 0.820
_diffrn_radiation_monochromator graphite
_diffrn_radiation_source 'fine-focus sealed tube'
_diffrn_radiation_type CuK\a
_diffrn_radiation_wavelength 1.54180
_diffrn_reflns_av_R_equivalents 0.0322
_diffrn_reflns_av_sigmaI/netI 0.0502
_diffrn_reflns_limit_h_max 6
_diffrn_reflns_limit_h_min -10
_diffrn_reflns_limit_k_max 13
_diffrn_reflns_limit_k_min -14
_diffrn_reflns_limit_l_max 23
_diffrn_reflns_limit_l_min -17
_diffrn_reflns_number 16645
_diffrn_reflns_theta_full 72.40
_diffrn_reflns_theta_max 72.40
_diffrn_reflns_theta_min 6.70
_exptl_absorpt_coefficient_mu 0.825
_exptl_crystal_density_diffrn 0.982
_exptl_crystal_density_method 'not measured'
_exptl_crystal_F_000 634
_refine_diff_density_max 0.534
_refine_diff_density_min -0.349
_refine_diff_density_rms 0.067
_refine_ls_extinction_method none
_refine_ls_goodness_of_fit_ref 1.039
_refine_ls_hydrogen_treatment mixed
_refine_ls_matrix_type full
_refine_ls_number_parameters 480
_refine_ls_number_reflns 6648
_refine_ls_number_restraints 312
_refine_ls_restrained_S_all 1.018
_refine_ls_R_factor_all 0.0755
_refine_ls_R_factor_gt 0.0497
_refine_ls_shift/su_max 0.000
_refine_ls_shift/su_mean 0.000
_refine_ls_structure_factor_coef Fsqd
_refine_ls_weighting_details 'calc w=1/[\s^2^(Fo^2^)+(0.0904P)^2^+2.0146P] where P=(Fo^2^+2Fc^2^)/3'
_refine_ls_weighting_scheme calc
_refine_ls_wR_factor_gt 0.1361
_refine_ls_wR_factor_ref 0.1815
_reflns_number_gt 4782
_reflns_number_total 6648
_reflns_threshold_expression >2sigma(I)
_cod_data_source_file ja5074646_si_002.cif
_cod_data_source_block shelxl
_cod_depositor_comments 'Adding full bibliography for 4122695--4122702.cif.'
_cod_database_code 4122695

loop_
_symmetry_equiv_pos_as_xyz
'x, y, z'
'-x, -y, -z'

loop_
_atom_site_label
_atom_site_type_symbol
_atom_site_fract_x
_atom_site_fract_y
_atom_site_fract_z
_atom_site_U_iso_or_equiv
_atom_site_adp_type
_atom_site_occupancy
_atom_site_symmetry_multiplicity
_atom_site_calc_flag
_atom_site_refinement_flags
Si1 Si 0.00535(10) 0.94375(6) 0.25981(4) 0.0254(2) Uani 1 1 d U
O1 O 0.4224(2) 0.94447(16) 0.08045(11) 0.0300(5) Uani 1 1 d U
O2 O 0.3289(2) 0.88275(17) -0.00683(11) 0.0297(5) Uani 1 1 d U
O3 O 0.6295(2) 0.51741(16) 0.03838(11) 0.0273(5) Uani 1 1 d U
O4 O 0.8785(2) 0.48405(16) 0.06730(10) 0.0255(5) Uani 1 1 d U
O5 O 0.0710(2) 0.86029(17) 0.11944(11) 0.0288(5) Uani 1 1 d U
O6 O 0.3879(3) 0.60395(18) 0.41333(10) 0.0362(6) Uani 1 1 d U
O7 O 0.5220(2) 0.50927(15) 0.34177(10) 0.0245(5) Uani 1 1 d U
N1 N 0.3431(3) 0.65878(19) 0.29042(12) 0.0235(6) Uani 1 1 d U
C1 C 0.6360(3) 0.3133(2) 0.40477(15) 0.0249(7) Uani 1 1 d U
H1 H 0.6758 0.3062 0.3572 0.030 Uiso 1 1 calc R
C2 C 0.6203(3) 0.4391(2) 0.40384(15) 0.0242(7) Uani 1 1 d U
H2 H 0.5748 0.4498 0.4496 0.029 Uiso 1 1 calc R
C3 C 0.7649(3) 0.4848(2) 0.39572(16) 0.0280(7) Uani 1 1 d U
H3A H 0.7461 0.5651 0.3988 0.034 Uiso 1 1 calc R
H3B H 0.8029 0.4847 0.3473 0.034 Uiso 1 1 calc R
C4 C 0.8823(4) 0.4138(3) 0.45380(17) 0.0317(8) Uani 1 1 d U
H4A H 0.9776 0.4418 0.4441 0.038 Uiso 1 1 calc R
H4B H 0.8509 0.4216 0.5020 0.038 Uiso 1 1 calc R
C5 C 0.9026(3) 0.2883(3) 0.45340(16) 0.0296(7) Uani 1 1 d U
H5A H 0.9427 0.2799 0.4067 0.035 Uiso 1 1 calc R
H5B H 0.9749 0.2415 0.4927 0.035 Uiso 1 1 calc R
C6 C 0.7556(3) 0.2454(2) 0.46390(16) 0.0278(7) Uani 1 1 d U
H6A H 0.7188 0.2505 0.5118 0.033 Uiso 1 1 calc R
H6B H 0.7722 0.1637 0.4640 0.033 Uiso 1 1 calc R
C7 C 0.4170(3) 0.5910(2) 0.35415(16) 0.0264(7) Uani 1 1 d U
C8 C 0.2373(3) 0.7507(2) 0.29646(15) 0.0265(7) Uani 1 1 d U
H8 H 0.2272 0.7630 0.3432 0.032 Uiso 1 1 calc R
C9 C 0.1473(3) 0.8242(2) 0.24249(15) 0.0234(7) Uani 1 1 d U
C10 C 0.1498(3) 0.7992(2) 0.17148(15) 0.0247(7) Uani 1 1 d U
C11 C 0.2444(3) 0.6880(2) 0.16703(15) 0.0234(7) Uani 1 1 d U
H11A H 0.2752 0.6973 0.1165 0.028 Uiso 1 1 calc R
H11B H 0.1821 0.6276 0.1779 0.028 Uiso 1 1 calc R
C12 C 0.3837(3) 0.6462(2) 0.21743(14) 0.0240(7) Uani 1 1 d U
H12 H 0.4192 0.5632 0.2214 0.029 Uiso 1 1 calc R
C13 C 0.5121(3) 0.7121(2) 0.19195(14) 0.0225(7) Uani 1 1 d U
H13A H 0.4743 0.7950 0.1845 0.027 Uiso 1 1 calc R
H13B H 0.5902 0.6886 0.2313 0.027 Uiso 1 1 calc R
C14 C 0.5837(3) 0.6951(2) 0.12222(15) 0.0219(6) Uani 1 1 d U
C15 C 0.7145(3) 0.5951(2) 0.13225(15) 0.0236(7) Uani 1 1 d U
C16 C 0.7463(3) 0.5682(2) 0.05889(15) 0.0227(7) Uani 1 1 d U
C17 C 0.7573(3) 0.6750(2) -0.00104(15) 0.0260(7) Uani 1 1 d U
H17A H 0.7842 0.6538 -0.0463 0.031 Uiso 1 1 calc R
H17B H 0.8360 0.7129 0.0122 0.031 Uiso 1 1 calc R
C18 C 0.6096(3) 0.7572(2) -0.01312(15) 0.0258(7) Uani 1 1 d U
H18A H 0.6247 0.8335 -0.0426 0.031 Uiso 1 1 calc R
H18B H 0.5396 0.7295 -0.0407 0.031 Uiso 1 1 calc R
C19 C 0.5421(3) 0.7686(2) 0.05724(15) 0.0235(7) Uani 1 1 d U
C20 C 0.6904(4) 0.4048(2) 0.03289(17) 0.0303(7) Uani 1 1 d U
H20A H 0.6461 0.3890 -0.0096 0.036 Uiso 1 1 calc R
H20B H 0.6743 0.3454 0.0772 0.036 Uiso 1 1 calc R
C21 C 0.8527(3) 0.4095(2) 0.02418(16) 0.0285(7) Uani 1 1 d U
H21A H 0.9142 0.3324 0.0426 0.034 Uiso 1 1 calc R
H21B H 0.8739 0.4416 -0.0272 0.034 Uiso 1 1 calc R
C22 C 0.4264(3) 0.8737(2) 0.04721(15) 0.0242(7) Uani 1 1 d U
C23 C 0.2199(4) 0.9881(3) -0.02669(17) 0.0340(8) Uani 1 1 d U
H23A H 0.2694 1.0525 -0.0498 0.051 Uiso 1 1 calc R
H23B H 0.1726 1.0016 0.0169 0.051 Uiso 1 1 calc R
H23C H 0.1443 0.9812 -0.0606 0.051 Uiso 1 1 calc R
C24 C 0.8513(4) 0.6321(3) 0.15928(17) 0.0316(8) Uani 1 1 d U
H24A H 0.8671 0.7046 0.1262 0.047 Uiso 1 1 calc R
H24B H 0.9389 0.5730 0.1610 0.047 Uiso 1 1 calc R
H24C H 0.8350 0.6421 0.2079 0.047 Uiso 1 1 calc R
C25 C 0.6864(4) 0.4854(2) 0.18718(16) 0.0291(7) Uani 1 1 d U
H25A H 0.6649 0.5010 0.2340 0.044 Uiso 1 1 calc R
H25B H 0.7748 0.4257 0.1929 0.044 Uiso 1 1 calc R
H25C H 0.6016 0.4592 0.1698 0.044 Uiso 1 1 calc R
C26 C 0.4870(3) 0.2663(2) 0.41283(15) 0.0252(7) Uani 1 1 d U
C27 C 0.5174(4) 0.1349(3) 0.42709(19) 0.0388(9) Uani 1 1 d U
H27A H 0.5639 0.0997 0.4757 0.058 Uiso 1 1 calc R
H27B H 0.5840 0.1137 0.3909 0.058 Uiso 1 1 calc R
H27C H 0.4235 0.1080 0.4238 0.058 Uiso 1 1 calc R
C28 C 0.4038(4) 0.2936(3) 0.47788(16) 0.0358(8) Uani 1 1 d U
H28A H 0.3730 0.3768 0.4683 0.054 Uiso 1 1 calc R
H28B H 0.4695 0.2647 0.5215 0.054 Uiso 1 1 calc R
H28C H 0.3159 0.2568 0.4852 0.054 Uiso 1 1 calc R
C29 C 0.3889(4) 0.3129(2) 0.34255(16) 0.0278(7) Uani 1 1 d U
C30 C 0.2438(4) 0.3693(2) 0.34020(17) 0.0310(8) Uani 1 1 d U
H30 H 0.2039 0.3852 0.3830 0.037 Uiso 1 1 calc R
C31 C 0.1551(4) 0.4034(3) 0.27691(18) 0.0353(8) Uani 1 1 d U
H31 H 0.0558 0.4419 0.2771 0.042 Uiso 1 1 calc R
C32 C 0.2093(4) 0.3819(3) 0.21352(17) 0.0343(8) Uani 1 1 d U
H32 H 0.1486 0.4051 0.1702 0.041 Uiso 1 1 calc R
C33 C 0.3545(4) 0.3256(3) 0.21479(17) 0.0344(8) Uani 1 1 d U
H33 H 0.3940 0.3102 0.1718 0.041 Uiso 1 1 calc R
C34 C 0.4426(4) 0.2917(2) 0.27810(17) 0.0298(7) Uani 1 1 d U
H34 H 0.5417 0.2532 0.2778 0.036 Uiso 1 1 calc R
C35 C 0.0494(4) 0.9487(2) 0.35550(15) 0.0294(7) Uani 1 1 d U
H35 H 0.0671 0.8672 0.3858 0.035 Uiso 1 1 calc R
C36 C 0.1917(4) 0.9943(3) 0.36349(17) 0.0351(8) Uani 1 1 d U
H36A H 0.2159 0.9828 0.4150 0.053 Uiso 1 1 calc R
H36B H 0.1772 1.0763 0.3385 0.053 Uiso 1 1 calc R
H36C H 0.2732 0.9531 0.3421 0.053 Uiso 1 1 calc R
C37 C -0.0781(4) 1.0117(3) 0.38985(17) 0.0376(8) Uani 1 1 d U
H37A H -0.0982 1.0930 0.3631 0.056 Uiso 1 1 calc R
H37B H -0.0502 1.0040 0.4405 0.056 Uiso 1 1 calc R
H37C H -0.1674 0.9783 0.3879 0.056 Uiso 1 1 calc R
C38 C -0.1798(4) 0.8976(3) 0.25236(16) 0.0317(8) Uani 1 1 d U
H38 H -0.1751 0.8672 0.2088 0.038 Uiso 1 1 calc R
C39 C -0.1992(4) 0.7959(3) 0.31687(19) 0.0405(9) Uani 1 1 d U
H39A H -0.2910 0.7690 0.3090 0.061 Uiso 1 1 calc R
H39B H -0.2045 0.8205 0.3615 0.061 Uiso 1 1 calc R
H39C H -0.1145 0.7335 0.3211 0.061 Uiso 1 1 calc R
C40 C -0.3201(4) 0.9915(3) 0.2392(2) 0.0420(9) Uani 1 1 d U
H40A H -0.3324 1.0234 0.2810 0.063 Uiso 1 1 calc R
H40B H -0.4073 0.9581 0.2327 0.063 Uiso 1 1 calc R
H40C H -0.3096 1.0525 0.1956 0.063 Uiso 1 1 calc R
C41 C 0.0134(4) 1.0841(2) 0.19033(16) 0.0299(8) Uani 1 1 d U
H41 H -0.0416 1.0828 0.1457 0.036 Uiso 1 1 calc R
C42 C 0.1707(4) 1.0983(3) 0.16872(18) 0.0369(8) Uani 1 1 d U
H42A H 0.2288 1.1007 0.2109 0.055 Uiso 1 1 calc R
H42B H 0.1676 1.1699 0.1304 0.055 Uiso 1 1 calc R
H42C H 0.2168 1.0335 0.1509 0.055 Uiso 1 1 calc R
C43 C -0.0644(4) 1.1901(3) 0.21283(17) 0.0346(8) Uani 1 1 d U
H43A H -0.0667 1.2588 0.1723 0.052 Uiso 1 1 calc R
H43B H -0.0099 1.1979 0.2546 0.052 Uiso 1 1 calc R
H43C H -0.1662 1.1810 0.2259 0.052 Uiso 1 1 calc R

loop_
_atom_site_aniso_label
_atom_site_aniso_U_11
_atom_site_aniso_U_22
_atom_site_aniso_U_33
_atom_site_aniso_U_23
_atom_site_aniso_U_13
_atom_site_aniso_U_12
Si1 0.0303(5) 0.0204(4) 0.0238(4) -0.0053(3) 0.0011(4) -0.0006(3)
O1 0.0354(13) 0.0237(10) 0.0309(11) -0.0104(8) 0.0012(10) -0.0008(9)
O2 0.0267(13) 0.0303(11) 0.0292(11) -0.0064(8) -0.0053(10) 0.0004(9)
O3 0.0240(12) 0.0243(10) 0.0333(11) -0.0085(8) -0.0025(9) -0.0021(8)
O4 0.0231(12) 0.0235(10) 0.0307(11) -0.0103(8) 0.0017(9) -0.0016(8)
O5 0.0279(13) 0.0285(11) 0.0266(11) -0.0053(8) -0.0012(9) 0.0014(9)
O6 0.0488(15) 0.0344(12) 0.0189(10) -0.0060(8) 0.0019(10) 0.0087(10)
O7 0.0279(12) 0.0209(10) 0.0217(10) -0.0046(7) 0.0011(9) 0.0016(8)
N1 0.0274(15) 0.0224(12) 0.0188(12) -0.0042(9) -0.0001(11) -0.0016(10)
C1 0.0285(18) 0.0230(14) 0.0214(14) -0.0045(11) 0.0001(13) -0.0018(12)
C2 0.0243(17) 0.0241(14) 0.0209(14) -0.0037(11) -0.0033(13) 0.0010(12)
C3 0.0309(19) 0.0251(15) 0.0289(15) -0.0082(12) 0.0003(14) -0.0059(12)
C4 0.0323(19) 0.0329(16) 0.0307(16) -0.0101(13) 0.0006(15) -0.0055(14)
C5 0.0265(18) 0.0329(16) 0.0274(15) -0.0080(12) -0.0010(14) -0.0004(13)
C6 0.0263(18) 0.0258(15) 0.0285(15) -0.0054(12) -0.0017(14) 0.0000(12)
C7 0.0267(18) 0.0228(14) 0.0278(15) -0.0050(11) 0.0004(14) -0.0017(12)
C8 0.0308(18) 0.0243(14) 0.0223(14) -0.0054(11) 0.0024(13) -0.0002(12)
C9 0.0230(17) 0.0211(14) 0.0255(14) -0.0051(11) 0.0008(13) -0.0045(11)
C10 0.0260(18) 0.0236(14) 0.0236(14) -0.0031(11) -0.0009(13) -0.0071(12)
C11 0.0251(17) 0.0234(14) 0.0213(14) -0.0069(11) 0.0003(13) -0.0021(12)
C12 0.0348(18) 0.0189(13) 0.0171(13) -0.0060(10) 0.0062(13) 0.0000(12)
C13 0.0198(16) 0.0260(14) 0.0204(14) -0.0053(11) -0.0001(12) -0.0022(11)
C14 0.0192(16) 0.0240(14) 0.0224(14) -0.0052(11) -0.0005(12) -0.0054(11)
C15 0.0232(18) 0.0226(14) 0.0237(14) -0.0059(11) -0.0004(13) -0.0013(11)
C16 0.0164(16) 0.0245(14) 0.0271(15) -0.0067(11) 0.0001(13) -0.0033(11)
C17 0.0266(18) 0.0256(15) 0.0253(15) -0.0065(11) 0.0039(13) -0.0036(12)
C18 0.0304(18) 0.0232(14) 0.0238(14) -0.0056(11) 0.0008(13) -0.0060(12)
C19 0.0234(17) 0.0218(14) 0.0256(14) -0.0060(11) 0.0050(13) -0.0056(11)
C20 0.0329(19) 0.0238(15) 0.0361(17) -0.0124(12) 0.0007(15) -0.0029(12)
C21 0.0290(19) 0.0247(15) 0.0339(16) -0.0130(12) 0.0035(14) -0.0021(12)
C22 0.0264(18) 0.0241(14) 0.0203(14) -0.0024(11) 0.0022(13) -0.0052(12)
C23 0.0276(19) 0.0354(17) 0.0324(17) -0.0026(13) -0.0025(14) 0.0023(14)
C24 0.031(2) 0.0313(16) 0.0341(16) -0.0130(13) 0.0006(15) -0.0025(13)
C25 0.0313(18) 0.0254(15) 0.0259(15) -0.0032(11) 0.0078(14) 0.0019(12)
C26 0.0268(18) 0.0222(14) 0.0249(15) -0.0021(11) -0.0022(13) -0.0068(12)
C27 0.038(2) 0.0293(17) 0.0415(19) 0.0030(14) -0.0071(16) -0.0060(14)
C28 0.035(2) 0.0447(19) 0.0257(16) -0.0040(13) 0.0039(15) -0.0108(15)
C29 0.0297(18) 0.0258(15) 0.0283(15) -0.0062(12) 0.0017(14) -0.0075(12)
C30 0.0328(19) 0.0278(16) 0.0315(16) -0.0064(12) 0.0004(15) -0.0051(13)
C31 0.0252(19) 0.0334(17) 0.0444(19) -0.0073(14) 0.0016(15) -0.0021(13)
C32 0.037(2) 0.0333(17) 0.0309(17) -0.0050(13) -0.0064(15) -0.0078(14)
C33 0.040(2) 0.0340(17) 0.0316(17) -0.0124(13) -0.0004(16) -0.0085(14)
C34 0.0298(19) 0.0250(15) 0.0364(17) -0.0106(12) -0.0010(15) -0.0062(12)
C35 0.040(2) 0.0243(15) 0.0223(14) -0.0080(11) 0.0021(14) 0.0000(13)
C36 0.043(2) 0.0310(16) 0.0321(17) -0.0091(13) -0.0059(16) -0.0072(14)
C37 0.046(2) 0.0339(17) 0.0305(16) -0.0117(13) 0.0011(16) 0.0031(15)
C38 0.040(2) 0.0294(16) 0.0255(15) -0.0090(12) -0.0004(14) -0.0026(14)
C39 0.045(2) 0.0363(18) 0.0421(19) -0.0098(15) 0.0055(17) -0.0143(15)
C40 0.032(2) 0.046(2) 0.051(2) -0.0184(16) -0.0003(17) -0.0056(16)
C41 0.040(2) 0.0221(14) 0.0236(14) -0.0037(11) 0.0028(14) 0.0017(13)
C42 0.042(2) 0.0300(16) 0.0398(18) -0.0087(13) 0.0141(16) -0.0109(14)
C43 0.043(2) 0.0276(16) 0.0305(16) -0.0057(12) 0.0011(15) -0.0016(14)

loop_
_atom_type_symbol
_atom_type_description
_atom_type_scat_dispersion_real
_atom_type_scat_dispersion_imag
_atom_type_scat_source
C C 0.0181 0.0091 'International Tables Vol C Tables 4.2.6.8 and 6.1.1.4'
H H 0.0000 0.0000 'International Tables Vol C Tables 4.2.6.8 and 6.1.1.4'
N N 0.0311 0.0180 'International Tables Vol C Tables 4.2.6.8 and 6.1.1.4'
O O 0.0492 0.0322 'International Tables Vol C Tables 4.2.6.8 and 6.1.1.4'
Si Si 0.2541 0.3302 'International Tables Vol C Tables 4.2.6.8 and 6.1.1.4'

loop_
_geom_angle_atom_site_label_1
_geom_angle_atom_site_label_2
_geom_angle_atom_site_label_3
_geom_angle
C9 Si1 C41 110.89(13)
C9 Si1 C38 104.75(14)
C41 Si1 C38 110.87(15)
C9 Si1 C35 105.87(13)
C41 Si1 C35 112.38(14)
C38 Si1 C35 111.70(14)
C22 O2 C23 115.8(2)
C16 O3 C20 108.9(2)
C16 O4 C21 106.1(2)
C7 O7 C2 117.0(2)
C7 N1 C8 116.2(2)
C7 N1 C12 123.7(2)
C8 N1 C12 119.7(2)
C2 C1 C6 107.0(2)
C2 C1 C26 114.4(2)
C6 C1 C26 113.6(2)
C2 C1 H1 107.1
C6 C1 H1 107.1
C26 C1 H1 107.1
O7 C2 C3 106.5(2)
O7 C2 C1 109.0(2)
C3 C2 C1 114.3(2)
O7 C2 H2 109.0
C3 C2 H2 109.0
C1 C2 H2 109.0
C2 C3 C4 112.1(2)
C2 C3 H3A 109.2
C4 C3 H3A 109.2
C2 C3 H3B 109.2
C4 C3 H3B 109.2
H3A C3 H3B 107.9
C5 C4 C3 109.4(3)
C5 C4 H4A 109.8
C3 C4 H4A 109.8
C5 C4 H4B 109.8
C3 C4 H4B 109.8
H4A C4 H4B 108.2
C6 C5 C4 110.7(2)
C6 C5 H5A 109.5
C4 C5 H5A 109.5
C6 C5 H5B 109.5
C4 C5 H5B 109.5
H5A C5 H5B 108.1
C5 C6 C1 113.1(2)
C5 C6 H6A 109.0
C1 C6 H6A 109.0
C5 C6 H6B 109.0
C1 C6 H6B 109.0
H6A C6 H6B 107.8
O6 C7 O7 124.9(3)
O6 C7 N1 123.8(3)
O7 C7 N1 111.3(2)
C9 C8 N1 126.4(3)
C9 C8 H8 116.8
N1 C8 H8 116.8
C8 C9 C10 117.6(3)
C8 C9 Si1 121.4(2)
C10 C9 Si1 120.6(2)
O5 C10 C9 122.3(3)
O5 C10 C11 120.6(3)
C9 C10 C11 116.9(2)
C10 C11 C12 115.9(2)
C10 C11 H11A 108.3
C12 C11 H11A 108.3
C10 C11 H11B 108.3
C12 C11 H11B 108.3
H11A C11 H11B 107.4
N1 C12 C11 108.4(2)
N1 C12 C13 108.4(2)
C11 C12 C13 114.0(2)
N1 C12 H12 108.6
C11 C12 H12 108.6
C13 C12 H12 108.6
C14 C13 C12 115.8(2)
C14 C13 H13A 108.3
C12 C13 H13A 108.3
C14 C13 H13B 108.3
C12 C13 H13B 108.3
H13A C13 H13B 107.4
C19 C14 C15 122.1(2)
C19 C14 C13 121.9(2)
C15 C14 C13 115.9(2)
C25 C15 C14 113.1(2)
C25 C15 C24 108.6(2)
C14 C15 C24 107.9(2)
C25 C15 C16 108.3(2)
C14 C15 C16 109.6(2)
C24 C15 C16 109.3(2)
O4 C16 O3 106.2(2)
O4 C16 C17 111.7(2)
O3 C16 C17 107.9(2)
O4 C16 C15 108.9(2)
O3 C16 C15 109.9(2)
C17 C16 C15 112.0(2)
C16 C17 C18 110.0(2)
C16 C17 H17A 109.7
C18 C17 H17A 109.7
C16 C17 H17B 109.7
C18 C17 H17B 109.7
H17A C17 H17B 108.2
C19 C18 C17 112.4(2)
C19 C18 H18A 109.1
C17 C18 H18A 109.1
C19 C18 H18B 109.1
C17 C18 H18B 109.1
H18A C18 H18B 107.9
C14 C19 C22 123.1(2)
C14 C19 C18 124.3(3)
C22 C19 C18 112.6(2)
O3 C20 C21 102.9(2)
O3 C20 H20A 111.2
C21 C20 H20A 111.2
O3 C20 H20B 111.2
C21 C20 H20B 111.2
H20A C20 H20B 109.1
O4 C21 C20 102.8(2)
O4 C21 H21A 111.2
C20 C21 H21A 111.2
O4 C21 H21B 111.2
C20 C21 H21B 111.2
H21A C21 H21B 109.1
O1 C22 O2 123.4(3)
O1 C22 C19 125.6(3)
O2 C22 C19 110.9(2)
O2 C23 H23A 109.5
O2 C23 H23B 109.5
H23A C23 H23B 109.5
O2 C23 H23C 109.5
H23A C23 H23C 109.5
H23B C23 H23C 109.5
C15 C24 H24A 109.5
C15 C24 H24B 109.5
H24A C24 H24B 109.5
C15 C24 H24C 109.5
H24A C24 H24C 109.5
H24B C24 H24C 109.5
C15 C25 H25A 109.5
C15 C25 H25B 109.5
H25A C25 H25B 109.5
C15 C25 H25C 109.5
H25A C25 H25C 109.5
H25B C25 H25C 109.5
C29 C26 C27 105.8(3)
C29 C26 C28 111.2(3)
C27 C26 C28 107.2(2)
C29 C26 C1 111.5(2)
C27 C26 C1 110.4(2)
C28 C26 C1 110.6(3)
C26 C27 H27A 109.5
C26 C27 H27B 109.5
H27A C27 H27B 109.5
C26 C27 H27C 109.5
H27A C27 H27C 109.5
H27B C27 H27C 109.5
C26 C28 H28A 109.5
C26 C28 H28B 109.5
H28A C28 H28B 109.5
C26 C28 H28C 109.5
H28A C28 H28C 109.5
H28B C28 H28C 109.5
C30 C29 C34 117.0(3)
C30 C29 C26 123.1(3)
C34 C29 C26 119.7(3)
C29 C30 C31 121.6(3)
C29 C30 H30 119.2
C31 C30 H30 119.2
C32 C31 C30 120.8(3)
C32 C31 H31 119.6
C30 C31 H31 119.6
C31 C32 C33 118.4(3)
C31 C32 H32 120.8
C33 C32 H32 120.8
C34 C33 C32 120.6(3)
C34 C33 H33 119.7
C32 C33 H33 119.7
C33 C34 C29 121.5(3)
C33 C34 H34 119.2
C29 C34 H34 119.2
C36 C35 C37 109.7(3)
C36 C35 Si1 114.0(2)
C37 C35 Si1 114.5(2)
C36 C35 H35 106.0
C37 C35 H35 106.0
Si1 C35 H35 106.0
C35 C36 H36A 109.5
C35 C36 H36B 109.5
H36A C36 H36B 109.5
C35 C36 H36C 109.5
H36A C36 H36C 109.5
H36B C36 H36C 109.5
C35 C37 H37A 109.5
C35 C37 H37B 109.5
H37A C37 H37B 109.5
C35 C37 H37C 109.5
H37A C37 H37C 109.5
H37B C37 H37C 109.5
C39 C38 C40 110.4(3)
C39 C38 Si1 111.4(2)
C40 C38 Si1 117.3(2)
C39 C38 H38 105.6
C40 C38 H38 105.6
Si1 C38 H38 105.6
C38 C39 H39A 109.5
C38 C39 H39B 109.5
H39A C39 H39B 109.5
C38 C39 H39C 109.5
H39A C39 H39C 109.5
H39B C39 H39C 109.5
C38 C40 H40A 109.5
C38 C40 H40B 109.5
H40A C40 H40B 109.5
C38 C40 H40C 109.5
H40A C40 H40C 109.5
H40B C40 H40C 109.5
C42 C41 C43 109.9(3)
C42 C41 Si1 113.0(2)
C43 C41 Si1 113.7(2)
C42 C41 H41 106.6
C43 C41 H41 106.6
Si1 C41 H41 106.6
C41 C42 H42A 109.5
C41 C42 H42B 109.5
H42A C42 H42B 109.5
C41 C42 H42C 109.5
H42A C42 H42C 109.5
H42B C42 H42C 109.5
C41 C43 H43A 109.5
C41 C43 H43B 109.5
H43A C43 H43B 109.5
C41 C43 H43C 109.5
H43A C43 H43C 109.5
H43B C43 H43C 109.5

loop_
_geom_bond_atom_site_label_1
_geom_bond_atom_site_label_2
_geom_bond_distance
Si1 C9 1.889(3)
Si1 C41 1.890(3)
Si1 C38 1.894(4)
Si1 C35 1.898(3)
O1 C22 1.205(3)
O2 C22 1.339(4)
O2 C23 1.455(3)
O3 C16 1.432(4)
O3 C20 1.433(3)
O4 C16 1.430(3)
O4 C21 1.436(3)
O5 C10 1.224(3)
O6 C7 1.209(3)
O7 C7 1.337(3)
O7 C2 1.471(3)
N1 C7 1.383(4)
N1 C8 1.387(3)
N1 C12 1.487(3)
C1 C2 1.524(4)
C1 C6 1.540(4)
C1 C26 1.561(4)
C1 H1 1.0000
C2 C3 1.515(4)
C2 H2 1.0000
C3 C4 1.525(4)
C3 H3A 0.9900
C3 H3B 0.9900
C4 C5 1.524(4)
C4 H4A 0.9900
C4 H4B 0.9900
C5 C6 1.520(4)
C5 H5A 0.9900
C5 H5B 0.9900
C6 H6A 0.9900
C6 H6B 0.9900
C8 C9 1.348(4)
C8 H8 0.9500
C9 C10 1.473(4)
C10 C11 1.511(4)
C11 C12 1.531(4)
C11 H11A 0.9900
C11 H11B 0.9900
C12 C13 1.543(4)
C12 H12 1.0000
C13 C14 1.535(4)
C13 H13A 0.9900
C13 H13B 0.9900
C14 C19 1.341(4)
C14 C15 1.534(4)
C15 C25 1.534(4)
C15 C24 1.538(5)
C15 C16 1.545(4)
C16 C17 1.513(4)
C17 C18 1.520(4)
C17 H17A 0.9900
C17 H17B 0.9900
C18 C19 1.512(4)
C18 H18A 0.9900
C18 H18B 0.9900
C19 C22 1.493(4)
C20 C21 1.503(4)
C20 H20A 0.9900
C20 H20B 0.9900
C21 H21A 0.9900
C21 H21B 0.9900
C23 H23A 0.9800
C23 H23B 0.9800
C23 H23C 0.9800
C24 H24A 0.9800
C24 H24B 0.9800
C24 H24C 0.9800
C25 H25A 0.9800
C25 H25B 0.9800
C25 H25C 0.9800
C26 C29 1.540(4)
C26 C27 1.540(4)
C26 C28 1.542(4)
C27 H27A 0.9800
C27 H27B 0.9800
C27 H27C 0.9800
C28 H28A 0.9800
C28 H28B 0.9800
C28 H28C 0.9800
C29 C30 1.384(4)
C29 C34 1.399(4)
C30 C31 1.388(5)
C30 H30 0.9500
C31 C32 1.384(4)
C31 H31 0.9500
C32 C33 1.386(5)
C32 H32 0.9500
C33 C34 1.385(5)
C33 H33 0.9500
C34 H34 0.9500
C35 C36 1.526(5)
C35 C37 1.535(4)
C35 H35 1.0000
C36 H36A 0.9800
C36 H36B 0.9800
C36 H36C 0.9800
C37 H37A 0.9800
C37 H37B 0.9800
C37 H37C 0.9800
C38 C39 1.540(4)
C38 C40 1.544(4)
C38 H38 1.0000
C39 H39A 0.9800
C39 H39B 0.9800
C39 H39C 0.9800
C40 H40A 0.9800
C40 H40B 0.9800
C40 H40C 0.9800
C41 C42 1.521(4)
C41 C43 1.541(4)
C41 H41 1.0000
C42 H42A 0.9800
C42 H42B 0.9800
C42 H42C 0.9800
C43 H43A 0.9800
C43 H43B 0.9800
C43 H43C 0.9800

loop_
_geom_torsion_atom_site_label_1
_geom_torsion_atom_site_label_2
_geom_torsion_atom_site_label_3
_geom_torsion_atom_site_label_4
_geom_torsion
C7 O7 C2 C3 -101.7(3)
C7 O7 C2 C1 134.5(2)
C6 C1 C2 O7 172.5(2)
C26 C1 C2 O7 -60.8(3)
C6 C1 C2 C3 53.5(3)
C26 C1 C2 C3 -179.8(2)
O7 C2 C3 C4 -175.7(2)
C1 C2 C3 C4 -55.3(3)
C2 C3 C4 C5 54.3(3)
C3 C4 C5 C6 -56.3(3)
C4 C5 C6 C1 59.4(3)
C2 C1 C6 C5 -55.6(3)
C26 C1 C6 C5 177.2(2)
C2 O7 C7 O6 -7.6(4)
C2 O7 C7 N1 173.3(2)
C8 N1 C7 O6 4.5(5)
C12 N1 C7 O6 177.0(3)
C8 N1 C7 O7 -176.4(2)
C12 N1 C7 O7 -3.9(4)
C7 N1 C8 C9 -176.5(3)
C12 N1 C8 C9 10.7(5)
N1 C8 C9 C10 6.4(5)
N1 C8 C9 Si1 178.7(2)
C41 Si1 C9 C8 132.7(3)
C38 Si1 C9 C8 -107.7(3)
C35 Si1 C9 C8 10.5(3)
C41 Si1 C9 C10 -55.3(3)
C38 Si1 C9 C10 64.3(3)
C35 Si1 C9 C10 -177.5(2)
C8 C9 C10 O5 179.3(3)
Si1 C9 C10 O5 7.0(4)
C8 C9 C10 C11 4.7(4)
Si1 C9 C10 C11 -167.6(2)
O5 C10 C11 C12 153.8(3)
C9 C10 C11 C12 -31.6(4)
C7 N1 C12 C11 152.6(3)
C8 N1 C12 C11 -35.2(3)
C7 N1 C12 C13 -83.2(3)
C8 N1 C12 C13 89.1(3)
C10 C11 C12 N1 44.7(3)
C10 C11 C12 C13 -76.1(3)
N1 C12 C13 C14 171.8(2)
C11 C12 C13 C14 -67.4(3)
C12 C13 C14 C19 95.6(3)
C12 C13 C14 C15 -89.6(3)
C19 C14 C15 C25 -141.5(3)
C13 C14 C15 C25 43.7(4)
C19 C14 C15 C24 98.5(3)
C13 C14 C15 C24 -76.4(3)
C19 C14 C15 C16 -20.5(4)
C13 C14 C15 C16 164.6(2)
C21 O4 C16 O3 23.5(3)
C21 O4 C16 C17 -93.9(3)
C21 O4 C16 C15 141.8(2)
C20 O3 C16 O4 -1.2(3)
C20 O3 C16 C17 118.7(2)
C20 O3 C16 C15 -118.9(2)
C25 C15 C16 O4 -62.7(3)
C14 C15 C16 O4 173.5(2)
C24 C15 C16 O4 55.4(3)
C25 C15 C16 O3 53.2(3)
C14 C15 C16 O3 -70.6(3)
C24 C15 C16 O3 171.3(2)
C25 C15 C16 C17 173.2(3)
C14 C15 C16 C17 49.4(3)
C24 C15 C16 C17 -68.7(3)
O4 C16 C17 C18 174.5(2)
O3 C16 C17 C18 58.1(3)
C15 C16 C17 C18 -63.0(3)
C16 C17 C18 C19 44.2(3)
C15 C14 C19 C22 -173.2(3)
C13 C14 C19 C22 1.4(5)
C15 C14 C19 C18 4.7(5)
C13 C14 C19 C18 179.3(3)
C17 C18 C19 C14 -16.5(4)
C17 C18 C19 C22 161.6(3)
C16 O3 C20 C21 -20.2(3)
C16 O4 C21 C20 -35.5(3)
O3 C20 C21 O4 33.8(3)
C23 O2 C22 O1 3.3(4)
C23 O2 C22 C19 -173.8(2)
C14 C19 C22 O1 50.2(4)
C18 C19 C22 O1 -127.9(3)
C14 C19 C22 O2 -132.8(3)
C18 C19 C22 O2 49.1(3)
C2 C1 C26 C29 73.0(3)
C6 C1 C26 C29 -163.7(2)
C2 C1 C26 C27 -169.7(2)
C6 C1 C26 C27 -46.5(3)
C2 C1 C26 C28 -51.3(3)
C6 C1 C26 C28 72.0(3)
C27 C26 C29 C30 114.7(3)
C28 C26 C29 C30 -1.4(4)
C1 C26 C29 C30 -125.3(3)
C27 C26 C29 C34 -60.9(3)
C28 C26 C29 C34 -177.0(3)
C1 C26 C29 C34 59.1(3)
C34 C29 C30 C31 0.1(5)
C26 C29 C30 C31 -175.5(3)
C29 C30 C31 C32 -0.1(5)
C30 C31 C32 C33 0.0(5)
C31 C32 C33 C34 0.1(5)
C32 C33 C34 C29 -0.1(5)
C30 C29 C34 C33 -0.1(4)
C26 C29 C34 C33 175.8(3)
C9 Si1 C35 C36 71.1(2)
C41 Si1 C35 C36 -50.1(2)
C38 Si1 C35 C36 -175.5(2)
C9 Si1 C35 C37 -161.4(2)
C41 Si1 C35 C37 77.4(3)
C38 Si1 C35 C37 -48.0(3)
C9 Si1 C38 C39 70.7(2)
C41 Si1 C38 C39 -169.7(2)
C35 Si1 C38 C39 -43.5(3)
C9 Si1 C38 C40 -160.7(2)
C41 Si1 C38 C40 -41.1(3)
C35 Si1 C38 C40 85.1(3)
C9 Si1 C41 C42 -37.1(3)
C38 Si1 C41 C42 -153.0(2)
C35 Si1 C41 C42 81.2(2)
C9 Si1 C41 C43 -163.2(2)
C38 Si1 C41 C43 80.9(3)
C35 Si1 C41 C43 -44.9(3)
